data_1011093
loop_
_publ_author_name
'Eitel, W'
'Skaliks, W'

_publ_section_title
;
Ueber einige Doppelcarbonate der Alkalien und Erdalkalien
;
_journal_coden_ASTM ZAACAB
_journal_name_full
;
Zeitschrift fuer Anorganische und Allgemeine Chemie
;
_journal_page_first 263
_journal_page_last 286
_journal_paper_doi 10.1002/zaac.19291830119
_journal_volume 183
_journal_year 1929
_chemical_compound_source synthetic
_chemical_formula_structural 'Na2 Mg (C O3)2'
_chemical_formula_sum 'C2 Mg Na2 O6'
_chemical_name_mineral Eitelite
_chemical_name_systematic 'Disodium magnesium carbonate'
_space_group_IT_number 147
_symmetry_cell_setting trigonal
_symmetry_Int_Tables_number 147
_symmetry_space_group_name_Hall '-P 3'
_symmetry_space_group_name_H-M 'P -3'
_cell_angle_alpha 90
_cell_angle_beta 90
_cell_angle_gamma 120
_cell_formula_units_Z 6
_cell_length_a 4.95
_cell_length_b 4.95
_cell_length_c 16.5
_cell_volume 350.1
_cod_database_code 1011093
_cod_depositor_comments
;
 Correcting the _chemical_formula_sum data item value by changing it from
 'Mg Na2 O6' to 'C2 Mg Na2 O6'.

 Antanas Vaitkus,
 2017-10-18
;

loop_
_symmetry_equiv_pos_as_xyz
x,y,z
-y,x-y,z
y-x,-x,z
-x,-y,-z
y,y-x,-z
x-y,x,-z

loop_
_atom_site_label
_atom_site_type_symbol
_atom_site_symmetry_multiplicity
_atom_site_Wyckoff_symbol
_atom_site_fract_x
_atom_site_fract_y
_atom_site_fract_z
_atom_site_occupancy
_atom_site_attached_hydrogens
_atom_site_calc_flag
Na1 Na1+ 2 c 0. 0. 0.25 1. 0 d
Na2 Na1+ 2 c 0. 0. 0.9167 1. 0 d
Na3 Na1+ 2 d 0.3333 0.6667 0.25 1. 0 d
Na4 Na1+ 2 d 0.6667 0.3333 0.9167 1. 0 d
Na5 Na1+ 2 d 0.6667 0.3333 0.25 1. 0 d
Na6 Na1+ 2 d 0.3333 0.6667 0.9167 1. 0 d
Mg1 Mg2+ 2 c 0. 0. 0.5833 1. 0 d
Mg2 Mg2+ 2 d 0.3333 0.6667 0.5833 1. 0 d
Mg3 Mg2+ 2 d 0.6667 0.3333 0.5833 1. 0 d
C1 C4+ 1 a 0. 0. 0. 1. 0 d
C2 C4+ 2 c 0. 0. 0.1667 1. 0 d
C3 C4+ 2 c 0. 0. 0.3333 1. 0 d
C4 C4+ 1 b 0. 0. 0.5 1. 0 d
C5 C4+ 2 c 0. 0. 0.6667 1. 0 d
C6 C4+ 2 c 0. 0. 0.8333 1. 0 d
O1 O2- 6 g 0.3333 0.3333 0. 1. 0 d
O2 O2- 6 g 0.3333 0.3333 0.1667 1. 0 d
O3 O2- 6 g 0.3333 0.3333 0.3333 1. 0 d
O4 O2- 6 g 0.3333 0.3333 0.5 1. 0 d
O5 O2- 6 g 0.3333 0.3333 0.6667 1. 0 d
O6 O2- 6 g 0.3333 0.3333 0.8333 1. 0 d
C7 C4+ 2 ? -1. -1. -1. 1. 0 dum

loop_
_atom_type_symbol
_atom_type_oxidation_number
Na1+ 1.000
Mg2+ 2.000
C4+ 4.000
O2- -2.000
